data_7205670
loop_
_publ_author_name
'Lee, Chia-Hao'
'Su, Fang-Yi'
'Lin, Yi-Hsiu'
'Chou, Chih-Ho'
'Lee, Kwang-Ming'

_publ_section_title
;
 Anion-controlled assemblies of C--H&#x22EF;O hydrogen bonded grid,
 stair or bilayer structures by L-shaped pyridinium salts
;
_journal_issue 7
_journal_name_full CrystEngComm
_journal_page_first 2318
_journal_paper_doi 10.1039/c0ce00610f
_journal_volume 13
_journal_year 2011
_chemical_formula_sum 'C22 H26 F6 N4 O12 S2'
_chemical_formula_weight 716.59
_chemical_name_systematic
;
?
;
_space_group_IT_number 2
_symmetry_cell_setting triclinic
_symmetry_space_group_name_Hall '-P 1'
_symmetry_space_group_name_H-M 'P -1'
_atom_sites_solution_hydrogens geom
_atom_sites_solution_primary direct
_atom_sites_solution_secondary difmap
_audit_creation_method SHELXL-97
_cell_angle_alpha 88.651(4)
_cell_angle_beta 86.423(4)
_cell_angle_gamma 73.822(4)
_cell_formula_units_Z 2
_cell_length_a 10.812(2)
_cell_length_b 11.241(2)
_cell_length_c 13.008(2)
_cell_measurement_reflns_used 9947
_cell_measurement_temperature 100(2)
_cell_measurement_theta_max 26.3498
_cell_measurement_theta_min 2.8670
_cell_volume 1515.4(5)
_computing_cell_refinement 'SAINT V7.34A (Bruker AXS, 2006)'
_computing_data_collection 'APEX2 (Bruker AXS, 2010)'
_computing_data_reduction 'SAINT V7.34A (Bruker AXS, 2006)'
_computing_molecular_graphics 'SHELXTL (Sheldrick, 2008)'
_computing_publication_material SHELXTL
_computing_structure_refinement 'SHELXL-97 (Sheldrick, 2008)'
_computing_structure_solution 'SHELXS-97 (Sheldrick, 2008)'
_diffrn_ambient_temperature 100(2)
_diffrn_detector_area_resol_mean 8.3333
_diffrn_measured_fraction_theta_full 0.968
_diffrn_measured_fraction_theta_max 0.959
_diffrn_measurement_device_type 'Bruker APEX-II CCD'
_diffrn_measurement_method '\f and \w scans'
_diffrn_radiation_monochromator graphite
_diffrn_radiation_source 'fine-focus sealed tube'
_diffrn_radiation_type MoK\a
_diffrn_radiation_wavelength 0.71073
_diffrn_reflns_av_R_equivalents 0.0396
_diffrn_reflns_av_sigmaI/netI 0.0294
_diffrn_reflns_limit_h_max 13
_diffrn_reflns_limit_h_min -13
_diffrn_reflns_limit_k_max 14
_diffrn_reflns_limit_k_min -13
_diffrn_reflns_limit_l_max 16
_diffrn_reflns_limit_l_min -16
_diffrn_reflns_number 29345
_diffrn_reflns_theta_full 25.00
_diffrn_reflns_theta_max 26.44
_diffrn_reflns_theta_min 1.57
_exptl_absorpt_coefficient_mu 0.279
_exptl_absorpt_correction_T_max 0.7454
_exptl_absorpt_correction_T_min 0.5630
_exptl_absorpt_correction_type multi-scan
_exptl_absorpt_process_details 'SADABS V2008/1 (Bruker AXS)'
_exptl_crystal_colour Colorless
_exptl_crystal_density_diffrn 1.570
_exptl_crystal_density_meas ?
_exptl_crystal_density_method 'not measured'
_exptl_crystal_description Lump
_exptl_crystal_F_000 736
_exptl_crystal_size_max 0.30
_exptl_crystal_size_mid 0.20
_exptl_crystal_size_min 0.20
_refine_diff_density_max 1.171
_refine_diff_density_min -0.612
_refine_diff_density_rms 0.105
_refine_ls_extinction_method none
_refine_ls_goodness_of_fit_ref 1.128
_refine_ls_hydrogen_treatment constr
_refine_ls_matrix_type full
_refine_ls_number_parameters 417
_refine_ls_number_reflns 5996
_refine_ls_number_restraints 0
_refine_ls_restrained_S_all 1.128
_refine_ls_R_factor_all 0.0701
_refine_ls_R_factor_gt 0.0625
_refine_ls_shift/su_max 0.000
_refine_ls_shift/su_mean 0.000
_refine_ls_structure_factor_coef Fsqd
_refine_ls_weighting_details 'calc w=1/[\s^2^(Fo^2^)+(0.0881P)^2^+4.7587P] where P=(Fo^2^+2Fc^2^)/3'
_refine_ls_weighting_scheme calc
_refine_ls_wR_factor_gt 0.1924
_refine_ls_wR_factor_ref 0.1991
_reflns_number_gt 5184
_reflns_number_total 5996
_reflns_threshold_expression >2sigma(I)
_cod_data_source_file c0ce00610f.txt
_cod_data_source_block OTF_3
_cod_depositor_comments
;
The following automatic conversions were performed:

'_exptl_crystal_density_meas' value 'not measured' was changed to '?'
- the value is perceived as not measured.

Automatic conversion script
Id: cif_fix_values 3008 2015-01-20 13:52:24Z robertas 
;
_cod_database_code 7205670

loop_
_symmetry_equiv_pos_as_xyz
'x, y, z'
'-x, -y, -z'

loop_
_atom_site_label
_atom_site_type_symbol
_atom_site_fract_x
_atom_site_fract_y
_atom_site_fract_z
_atom_site_U_iso_or_equiv
_atom_site_adp_type
_atom_site_occupancy
_atom_site_symmetry_multiplicity
_atom_site_calc_flag
_atom_site_refinement_flags
_atom_site_disorder_assembly
_atom_site_disorder_group
C1 C 0.6163(3) 0.8047(3) 0.0952(3) 0.0211(7) Uani 1 1 d . . .
H1 H 0.5555 0.8794 0.0758 0.025 Uiso 1 1 calc R . .
C2 C 0.5861(3) 0.7369(3) 0.1779(3) 0.0214(7) Uani 1 1 d . . .
H2 H 0.5054 0.7650 0.2156 0.026 Uiso 1 1 calc R . .
C3 C 0.6739(3) 0.6281(3) 0.2056(3) 0.0186(7) Uani 1 1 d . . .
H3 H 0.6551 0.5810 0.2630 0.022 Uiso 1 1 calc R . .
C4 C 0.7909(3) 0.5886(3) 0.1480(2) 0.0175(7) Uani 1 1 d . . .
C5 C 0.8180(3) 0.6596(3) 0.0661(3) 0.0191(7) Uani 1 1 d . . .
H5 H 0.8980 0.6336 0.0271 0.023 Uiso 1 1 calc R . .
C6 C 0.7616(3) 0.8417(3) -0.0453(3) 0.0208(7) Uani 1 1 d . . .
H6A H 0.6825 0.9051 -0.0643 0.025 Uiso 1 1 calc R . .
H6B H 0.7949 0.7877 -0.1057 0.025 Uiso 1 1 calc R . .
C7 C 0.8630(3) 0.9055(3) -0.0174(3) 0.0201(7) Uani 1 1 d . . .
C8 C 0.8904(3) 0.4705(3) 0.1712(3) 0.0201(7) Uani 1 1 d . . .
C9 C 0.9548(4) 0.3083(4) 0.2917(3) 0.0272(8) Uani 1 1 d . . .
H9A H 1.0407 0.3205 0.3003 0.033 Uiso 1 1 calc R . .
H9B H 0.9637 0.2442 0.2386 0.033 Uiso 1 1 calc R . .
C10 C 0.9005(5) 0.2697(5) 0.3918(4) 0.0419(11) Uani 1 1 d . . .
H10A H 0.8840 0.3374 0.4413 0.063 Uiso 1 1 calc R . .
H10B H 0.9625 0.1964 0.4188 0.063 Uiso 1 1 calc R . .
H10C H 0.8196 0.2501 0.3805 0.063 Uiso 1 1 calc R . .
C11 C 0.6884(3) 0.8634(3) 0.4082(3) 0.0238(8) Uani 1 1 d . . .
H11 H 0.6072 0.9189 0.4283 0.029 Uiso 1 1 calc R . .
C12 C 0.7576(4) 0.8906(4) 0.3228(3) 0.0250(8) Uani 1 1 d . . .
H12 H 0.7251 0.9648 0.2848 0.030 Uiso 1 1 calc R . .
C13 C 0.8753(3) 0.8083(3) 0.2929(3) 0.0208(7) Uani 1 1 d . . .
H13 H 0.9240 0.8247 0.2336 0.025 Uiso 1 1 calc R . .
C14 C 0.9209(3) 0.7010(3) 0.3512(3) 0.0198(7) Uani 1 1 d . . .
C15 C 0.8481(3) 0.6781(3) 0.4367(3) 0.0203(7) Uani 1 1 d . . .
H15 H 0.8785 0.6049 0.4764 0.024 Uiso 1 1 calc R . .
C16 C 0.6543(3) 0.7308(4) 0.5518(3) 0.0233(7) Uani 1 1 d . . .
H16A H 0.5907 0.8078 0.5765 0.028 Uiso 1 1 calc R . .
H16B H 0.7101 0.6959 0.6089 0.028 Uiso 1 1 calc R . .
C17 C 0.5837(3) 0.6379(3) 0.5213(3) 0.0217(7) Uani 1 1 d . . .
C18 C 1.0456(3) 0.6060(3) 0.3236(3) 0.0224(7) Uani 1 1 d . . .
C19 C 1.2155(4) 0.5427(4) 0.1936(3) 0.0319(9) Uani 1 1 d . . .
H19A H 1.2213 0.5423 0.1173 0.038 Uiso 1 1 calc R . .
H19B H 1.2202 0.4575 0.2180 0.038 Uiso 1 1 calc R . .
C20 C 1.3257(4) 0.5818(4) 0.2318(4) 0.0367(10) Uani 1 1 d . . .
H20A H 1.3154 0.6692 0.2145 0.055 Uiso 1 1 calc R . .
H20B H 1.4069 0.5311 0.1993 0.055 Uiso 1 1 calc R . .
H20C H 1.3269 0.5707 0.3067 0.055 Uiso 1 1 calc R . .
C21 C 0.1862(5) 0.9224(4) 0.3953(3) 0.0367(10) Uani 1 1 d . . .
C22 C 0.6697(5) 0.2639(4) 0.0900(3) 0.0377(10) Uani 1 1 d . . .
F1 F 0.1467(3) 0.9759(3) 0.48691(19) 0.0465(7) Uani 1 1 d . . .
F2 F 0.0795(3) 0.9330(4) 0.3435(3) 0.0668(11) Uani 1 1 d . . .
F3 F 0.2407(4) 0.8036(3) 0.4100(2) 0.0695(11) Uani 1 1 d . . .
F4 F 0.7893(3) 0.1973(3) 0.1036(3) 0.0576(9) Uani 1 1 d . . .
F5 F 0.6548(3) 0.3770(3) 0.1291(3) 0.0621(9) Uani 1 1 d . . .
F6 F 0.6565(4) 0.2770(4) -0.0111(2) 0.0678(10) Uani 1 1 d . . .
N1 N 0.7299(3) 0.7667(3) 0.0417(2) 0.0188(6) Uani 1 1 d . . .
N2 N 0.8737(3) 0.9956(3) -0.0815(2) 0.0255(7) Uani 1 1 d . . .
H2A H 0.9321 1.0350 -0.0728 0.031 Uiso 1 1 calc R . .
H2B H 0.8225 1.0162 -0.1329 0.031 Uiso 1 1 calc R . .
N3 N 0.7340(3) 0.7598(3) 0.4636(2) 0.0207(6) Uani 1 1 d . . .
N4 N 0.4825(3) 0.6363(3) 0.5827(2) 0.0262(7) Uani 1 1 d . . .
H4A H 0.4386 0.5831 0.5720 0.031 Uiso 1 1 calc R . .
H4B H 0.4589 0.6885 0.6343 0.031 Uiso 1 1 calc R . .
O1 O 0.9302(3) 0.8698(3) 0.05683(19) 0.0267(6) Uani 1 1 d . . .
O2 O 0.9840(3) 0.4254(3) 0.1153(2) 0.0327(7) Uani 1 1 d . . .
O3 O 0.8636(3) 0.4247(2) 0.26143(19) 0.0257(6) Uani 1 1 d . . .
O4 O 0.6256(3) 0.5691(3) 0.4466(2) 0.0282(6) Uani 1 1 d . . .
O5 O 1.0948(3) 0.5211(3) 0.3798(2) 0.0284(6) Uani 1 1 d . . .
O6 O 1.0919(3) 0.6277(3) 0.23078(19) 0.0277(6) Uani 1 1 d . . .
O7 O 0.3228(2) 0.9304(3) 0.22838(19) 0.0246(6) Uani 1 1 d . . .
O8 O 0.4004(3) 0.9763(3) 0.3904(2) 0.0331(7) Uani 1 1 d . . .
O9 O 0.2177(3) 1.1236(3) 0.3166(2) 0.0294(6) Uani 1 1 d . . .
O10 O 0.5883(3) 0.1775(3) 0.2568(2) 0.0343(7) Uani 1 1 d . . .
O11 O 0.4304(3) 0.2829(3) 0.1365(3) 0.0385(7) Uani 1 1 d . . .
O12 O 0.5740(3) 0.0794(3) 0.0954(2) 0.0304(6) Uani 1 1 d . . .
S1 S 0.29408(8) 0.99745(8) 0.32486(6) 0.0194(2) Uani 1 1 d . . .
S2 S 0.55096(9) 0.19356(8) 0.15148(7) 0.0215(2) Uani 1 1 d . . .

loop_
_atom_site_aniso_label
_atom_site_aniso_U_11
_atom_site_aniso_U_22
_atom_site_aniso_U_33
_atom_site_aniso_U_23
_atom_site_aniso_U_13
_atom_site_aniso_U_12
C1 0.0203(16) 0.0187(17) 0.0259(17) -0.0047(13) -0.0100(13) -0.0059(14)
C2 0.0182(16) 0.0217(17) 0.0245(17) -0.0063(14) -0.0022(13) -0.0051(14)
C3 0.0218(16) 0.0194(16) 0.0163(15) -0.0036(12) -0.0044(12) -0.0080(14)
C4 0.0180(15) 0.0178(16) 0.0175(15) -0.0053(12) -0.0062(12) -0.0048(13)
C5 0.0196(16) 0.0213(17) 0.0181(15) -0.0046(13) -0.0042(12) -0.0075(14)
C6 0.0248(17) 0.0232(17) 0.0186(16) 0.0009(13) -0.0095(13) -0.0119(15)
C7 0.0229(17) 0.0237(17) 0.0167(15) -0.0019(13) -0.0067(13) -0.0099(14)
C8 0.0205(16) 0.0204(17) 0.0200(16) -0.0013(13) -0.0049(13) -0.0056(14)
C9 0.0273(18) 0.0223(18) 0.0283(19) 0.0047(15) -0.0049(15) -0.0006(15)
C10 0.040(2) 0.040(3) 0.038(2) 0.014(2) 0.0027(19) 0.001(2)
C11 0.0194(16) 0.0229(18) 0.0301(18) -0.0100(15) -0.0099(14) -0.0046(14)
C12 0.0291(19) 0.0225(18) 0.0253(18) -0.0023(14) -0.0152(15) -0.0073(15)
C13 0.0255(17) 0.0235(18) 0.0176(15) -0.0025(13) -0.0086(13) -0.0121(15)
C14 0.0209(16) 0.0217(17) 0.0195(16) -0.0034(13) -0.0074(13) -0.0085(14)
C15 0.0214(16) 0.0215(17) 0.0205(16) -0.0037(13) -0.0069(13) -0.0087(14)
C16 0.0208(17) 0.0268(19) 0.0253(17) -0.0110(14) -0.0001(14) -0.0108(15)
C17 0.0231(17) 0.0231(18) 0.0209(16) -0.0056(13) -0.0051(13) -0.0085(14)
C18 0.0220(17) 0.0231(18) 0.0235(17) -0.0023(14) -0.0023(13) -0.0084(15)
C19 0.030(2) 0.036(2) 0.0294(19) -0.0085(16) 0.0054(16) -0.0095(18)
C20 0.029(2) 0.038(2) 0.043(2) -0.0061(19) 0.0005(18) -0.0084(18)
C21 0.053(3) 0.038(2) 0.0255(19) -0.0152(17) 0.0077(18) -0.025(2)
C22 0.048(3) 0.035(2) 0.038(2) -0.0108(18) 0.0003(19) -0.024(2)
F1 0.0616(18) 0.0574(18) 0.0281(13) -0.0173(12) 0.0135(12) -0.0313(15)
F2 0.0559(19) 0.113(3) 0.0569(19) -0.0330(19) 0.0088(15) -0.065(2)
F3 0.133(3) 0.0355(16) 0.0451(17) -0.0056(13) 0.0229(19) -0.038(2)
F4 0.0319(14) 0.078(2) 0.068(2) -0.0321(17) 0.0072(13) -0.0224(15)
F5 0.068(2) 0.0436(17) 0.090(2) -0.0207(16) 0.0025(18) -0.0392(17)
F6 0.101(3) 0.081(2) 0.0379(16) 0.0117(16) 0.0025(16) -0.054(2)
N1 0.0219(14) 0.0196(14) 0.0183(13) -0.0031(11) -0.0083(11) -0.0097(12)
N2 0.0311(16) 0.0325(17) 0.0208(14) 0.0042(13) -0.0141(12) -0.0197(14)
N3 0.0209(14) 0.0230(15) 0.0215(14) -0.0088(12) -0.0055(11) -0.0097(12)
N4 0.0306(16) 0.0318(17) 0.0223(15) -0.0138(13) 0.0029(12) -0.0185(14)
O1 0.0321(14) 0.0355(15) 0.0199(12) 0.0063(11) -0.0140(10) -0.0196(12)
O2 0.0311(15) 0.0292(15) 0.0293(14) 0.0033(11) 0.0057(12) 0.0039(12)
O3 0.0264(13) 0.0238(13) 0.0216(12) 0.0026(10) -0.0007(10) 0.0010(11)
O4 0.0354(15) 0.0323(15) 0.0228(13) -0.0142(11) 0.0039(11) -0.0191(12)
O5 0.0271(14) 0.0261(14) 0.0283(14) 0.0031(11) -0.0008(11) -0.0015(11)
O6 0.0276(14) 0.0330(15) 0.0206(12) -0.0010(11) 0.0013(10) -0.0059(12)
O7 0.0236(12) 0.0289(14) 0.0192(12) -0.0079(10) -0.0069(10) -0.0021(11)
O8 0.0250(14) 0.0402(17) 0.0320(14) -0.0117(12) -0.0187(11) -0.0014(12)
O9 0.0267(13) 0.0240(14) 0.0359(15) -0.0063(11) -0.0116(11) -0.0021(11)
O10 0.0486(18) 0.0326(15) 0.0193(13) -0.0069(11) -0.0087(12) -0.0054(14)
O11 0.0321(15) 0.0313(16) 0.0546(19) -0.0095(14) -0.0164(14) -0.0094(13)
O12 0.0428(16) 0.0241(14) 0.0282(14) -0.0094(11) -0.0049(12) -0.0147(13)
S1 0.0173(4) 0.0215(4) 0.0197(4) -0.0051(3) -0.0076(3) -0.0042(3)
S2 0.0262(5) 0.0199(4) 0.0210(4) -0.0054(3) -0.0068(3) -0.0090(4)

loop_
_atom_type_symbol
_atom_type_description
_atom_type_scat_dispersion_real
_atom_type_scat_dispersion_imag
_atom_type_scat_source
C C 0.0033 0.0016 'International Tables Vol C Tables 4.2.6.8 and 6.1.1.4'
H H 0.0000 0.0000 'International Tables Vol C Tables 4.2.6.8 and 6.1.1.4'
N N 0.0061 0.0033 'International Tables Vol C Tables 4.2.6.8 and 6.1.1.4'
O O 0.0106 0.0060 'International Tables Vol C Tables 4.2.6.8 and 6.1.1.4'
F F 0.0171 0.0103 'International Tables Vol C Tables 4.2.6.8 and 6.1.1.4'
S S 0.1246 0.1234 'International Tables Vol C Tables 4.2.6.8 and 6.1.1.4'

loop_
_geom_angle_atom_site_label_1
_geom_angle_atom_site_label_2
_geom_angle_atom_site_label_3
_geom_angle
_geom_angle_site_symmetry_1
_geom_angle_site_symmetry_3
_geom_angle_publ_flag
N1 C1 C2 120.9(3) . . ?
N1 C1 H1 119.5 . . ?
C2 C1 H1 119.5 . . ?
C1 C2 C3 119.6(3) . . ?
C1 C2 H2 120.2 . . ?
C3 C2 H2 120.2 . . ?
C2 C3 C4 118.9(3) . . ?
C2 C3 H3 120.6 . . ?
C4 C3 H3 120.6 . . ?
C5 C4 C3 119.8(3) . . ?
C5 C4 C8 117.8(3) . . ?
C3 C4 C8 122.4(3) . . ?
N1 C5 C4 119.7(3) . . ?
N1 C5 H5 120.1 . . ?
C4 C5 H5 120.1 . . ?
N1 C6 C7 111.1(3) . . ?
N1 C6 H6A 109.4 . . ?
C7 C6 H6A 109.4 . . ?
N1 C6 H6B 109.4 . . ?
C7 C6 H6B 109.4 . . ?
H6A C6 H6B 108.0 . . ?
O1 C7 N2 124.9(3) . . ?
O1 C7 C6 121.0(3) . . ?
N2 C7 C6 114.0(3) . . ?
O2 C8 O3 124.8(3) . . ?
O2 C8 C4 124.0(3) . . ?
O3 C8 C4 111.2(3) . . ?
O3 C9 C10 106.3(3) . . ?
O3 C9 H9A 110.5 . . ?
C10 C9 H9A 110.5 . . ?
O3 C9 H9B 110.5 . . ?
C10 C9 H9B 110.5 . . ?
H9A C9 H9B 108.7 . . ?
C9 C10 H10A 109.5 . . ?
C9 C10 H10B 109.5 . . ?
H10A C10 H10B 109.5 . . ?
C9 C10 H10C 109.5 . . ?
H10A C10 H10C 109.5 . . ?
H10B C10 H10C 109.5 . . ?
N3 C11 C12 121.1(3) . . ?
N3 C11 H11 119.5 . . ?
C12 C11 H11 119.5 . . ?
C11 C12 C13 119.2(3) . . ?
C11 C12 H12 120.4 . . ?
C13 C12 H12 120.4 . . ?
C12 C13 C14 118.9(3) . . ?
C12 C13 H13 120.6 . . ?
C14 C13 H13 120.6 . . ?
C15 C14 C13 119.7(3) . . ?
C15 C14 C18 117.7(3) . . ?
C13 C14 C18 122.6(3) . . ?
N3 C15 C14 120.0(3) . . ?
N3 C15 H15 120.0 . . ?
C14 C15 H15 120.0 . . ?
N3 C16 C17 110.9(3) . . ?
N3 C16 H16A 109.5 . . ?
C17 C16 H16A 109.5 . . ?
N3 C16 H16B 109.5 . . ?
C17 C16 H16B 109.5 . . ?
H16A C16 H16B 108.0 . . ?
O4 C17 N4 125.6(3) . . ?
O4 C17 C16 120.0(3) . . ?
N4 C17 C16 114.3(3) . . ?
O5 C18 O6 125.7(3) . . ?
O5 C18 C14 123.4(3) . . ?
O6 C18 C14 110.9(3) . . ?
O6 C19 C20 110.4(3) . . ?
O6 C19 H19A 109.6 . . ?
C20 C19 H19A 109.6 . . ?
O6 C19 H19B 109.6 . . ?
C20 C19 H19B 109.6 . . ?
H19A C19 H19B 108.1 . . ?
C19 C20 H20A 109.5 . . ?
C19 C20 H20B 109.5 . . ?
H20A C20 H20B 109.5 . . ?
C19 C20 H20C 109.5 . . ?
H20A C20 H20C 109.5 . . ?
H20B C20 H20C 109.5 . . ?
F3 C21 F1 108.7(4) . . ?
F3 C21 F2 107.6(4) . . ?
F1 C21 F2 106.7(4) . . ?
F3 C21 S1 112.1(3) . . ?
F1 C21 S1 110.9(3) . . ?
F2 C21 S1 110.6(3) . . ?
F4 C22 F6 107.5(4) . . ?
F4 C22 F5 107.8(4) . . ?
F6 C22 F5 107.7(4) . . ?
F4 C22 S2 112.2(3) . . ?
F6 C22 S2 111.2(3) . . ?
F5 C22 S2 110.2(3) . . ?
C1 N1 C5 121.1(3) . . ?
C1 N1 C6 120.2(3) . . ?
C5 N1 C6 118.7(3) . . ?
C7 N2 H2A 120.0 . . ?
C7 N2 H2B 120.0 . . ?
H2A N2 H2B 120.0 . . ?
C11 N3 C15 121.1(3) . . ?
C11 N3 C16 119.5(3) . . ?
C15 N3 C16 119.2(3) . . ?
C17 N4 H4A 120.0 . . ?
C17 N4 H4B 120.0 . . ?
H4A N4 H4B 120.0 . . ?
C8 O3 C9 115.7(3) . . ?
C18 O6 C19 117.1(3) . . ?
O9 S1 O8 115.63(17) . . ?
O9 S1 O7 114.78(16) . . ?
O8 S1 O7 114.88(16) . . ?
O9 S1 C21 103.5(2) . . ?
O8 S1 C21 102.7(2) . . ?
O7 S1 C21 102.85(17) . . ?
O11 S2 O12 115.60(18) . . ?
O11 S2 O10 115.19(19) . . ?
O12 S2 O10 114.33(17) . . ?
O11 S2 C22 103.9(2) . . ?
O12 S2 C22 102.65(19) . . ?
O10 S2 C22 102.6(2) . . ?

loop_
_geom_bond_atom_site_label_1
_geom_bond_atom_site_label_2
_geom_bond_distance
_geom_bond_site_symmetry_2
_geom_bond_publ_flag
C1 N1 1.338(5) . ?
C1 C2 1.379(5) . ?
C1 H1 0.9500 . ?
C2 C3 1.379(5) . ?
C2 H2 0.9500 . ?
C3 C4 1.394(5) . ?
C3 H3 0.9500 . ?
C4 C5 1.381(5) . ?
C4 C8 1.495(5) . ?
C5 N1 1.356(5) . ?
C5 H5 0.9500 . ?
C6 N1 1.475(4) . ?
C6 C7 1.532(5) . ?
C6 H6A 0.9900 . ?
C6 H6B 0.9900 . ?
C7 O1 1.236(4) . ?
C7 N2 1.323(5) . ?
C8 O2 1.204(4) . ?
C8 O3 1.320(4) . ?
C9 O3 1.464(4) . ?
C9 C10 1.499(6) . ?
C9 H9A 0.9900 . ?
C9 H9B 0.9900 . ?
C10 H10A 0.9800 . ?
C10 H10B 0.9800 . ?
C10 H10C 0.9800 . ?
C11 N3 1.343(5) . ?
C11 C12 1.376(6) . ?
C11 H11 0.9500 . ?
C12 C13 1.388(5) . ?
C12 H12 0.9500 . ?
C13 C14 1.395(5) . ?
C13 H13 0.9500 . ?
C14 C15 1.382(5) . ?
C14 C18 1.498(5) . ?
C15 N3 1.349(5) . ?
C15 H15 0.9500 . ?
C16 N3 1.476(5) . ?
C16 C17 1.527(5) . ?
C16 H16A 0.9900 . ?
C16 H16B 0.9900 . ?
C17 O4 1.238(4) . ?
C17 N4 1.317(5) . ?
C18 O5 1.208(5) . ?
C18 O6 1.322(4) . ?
C19 O6 1.471(5) . ?
C19 C20 1.495(6) . ?
C19 H19A 0.9900 . ?
C19 H19B 0.9900 . ?
C20 H20A 0.9800 . ?
C20 H20B 0.9800 . ?
C20 H20C 0.9800 . ?
C21 F3 1.316(6) . ?
C21 F1 1.339(4) . ?
C21 F2 1.347(6) . ?
C21 S1 1.814(5) . ?
C22 F4 1.321(6) . ?
C22 F6 1.333(5) . ?
C22 F5 1.344(5) . ?
C22 S2 1.822(5) . ?
N2 H2A 0.8800 . ?
N2 H2B 0.8800 . ?
N4 H4A 0.8800 . ?
N4 H4B 0.8800 . ?
O7 S1 1.451(2) . ?
O8 S1 1.437(3) . ?
O9 S1 1.434(3) . ?
O10 S2 1.446(3) . ?
O11 S2 1.428(3) . ?
O12 S2 1.443(3) . ?
